data_7108325
loop_
_publ_author_name
'Phuong V. Dau'
'Kristine K. Tanabe'
'Seth M. Cohen'

_publ_section_title
;
 Functional group effects on metal-organic framework topology
;
_journal_name_full Chem.Commun.
_journal_page_first 9370
_journal_paper_doi 10.1039/c2cc34938h
_journal_volume 48
_journal_year 2012
_chemical_formula_moiety 'C41 H27 Cl6 N O14 Zn2'
_chemical_formula_sum 'C41 H27 Cl6 N O14 Zn2'
_chemical_formula_weight 1101.08
_chemical_name_systematic
;
?
;
_space_group_IT_number 148
_symmetry_cell_setting trigonal
_symmetry_space_group_name_Hall '-R 3'
_symmetry_space_group_name_H-M 'R -3 :H'
_atom_sites_solution_hydrogens geom
_atom_sites_solution_primary direct
_atom_sites_solution_secondary difmap
_audit_creation_method SHELXL-97
_cell_angle_alpha 90.00
_cell_angle_beta 90.00
_cell_angle_gamma 120.00
_cell_formula_units_Z 18
_cell_length_a 36.061(3)
_cell_length_b 36.061(3)
_cell_length_c 24.163(3)
_cell_measurement_reflns_used 9885
_cell_measurement_temperature 200(2)
_cell_measurement_theta_max 25.08
_cell_measurement_theta_min 2.50
_cell_volume 27212(5)
_computing_cell_refinement 'Bruker SAINT'
_computing_data_collection 'Bruker APEX2'
_computing_data_reduction 'Bruker SAINT'
_computing_molecular_graphics 'Bruker SHELXTL'
_computing_publication_material 'Bruker SHELXTL'
_computing_structure_refinement 'SHELXL-97 (Sheldrick, 2008)'
_computing_structure_solution 'SHELXS-97 (Sheldrick, 2008)'
_diffrn_ambient_temperature 200(2)
_diffrn_measured_fraction_theta_full 0.910
_diffrn_measured_fraction_theta_max 0.910
_diffrn_measurement_device_type 'Bruker APEX-II CCD'
_diffrn_measurement_method '\f and \w scans'
_diffrn_radiation_monochromator graphite
_diffrn_radiation_source 'sealed tube'
_diffrn_radiation_type MoK\a
_diffrn_radiation_wavelength 0.71073
_diffrn_reflns_av_R_equivalents 0.0000
_diffrn_reflns_av_sigmaI/netI 0.1309
_diffrn_reflns_limit_h_max 21
_diffrn_reflns_limit_h_min -43
_diffrn_reflns_limit_k_max 43
_diffrn_reflns_limit_k_min 0
_diffrn_reflns_limit_l_max 29
_diffrn_reflns_limit_l_min 0
_diffrn_reflns_number 10180
_diffrn_reflns_theta_full 25.44
_diffrn_reflns_theta_max 25.44
_diffrn_reflns_theta_min 1.55
_exptl_absorpt_coefficient_mu 1.108
_exptl_absorpt_correction_T_max 0.9069
_exptl_absorpt_correction_T_min 0.8255
_exptl_absorpt_correction_type multi-scan
_exptl_absorpt_process_details SADABS
_exptl_crystal_colour colourless
_exptl_crystal_density_diffrn 1.209
_exptl_crystal_density_meas ?
_exptl_crystal_density_method 'not measured'
_exptl_crystal_description hexagonal
_exptl_crystal_F_000 9972
_exptl_crystal_size_max 0.10
_exptl_crystal_size_mid 0.05
_exptl_crystal_size_min 0.04
_platon_squeeze_details
;
;
_refine_diff_density_max 2.156
_refine_diff_density_min -1.173
_refine_diff_density_rms 0.185
_refine_ls_extinction_coef 'not measured'
_refine_ls_extinction_method none
_refine_ls_goodness_of_fit_ref 1.038
_refine_ls_hydrogen_treatment constr
_refine_ls_matrix_type full
_refine_ls_number_parameters 542
_refine_ls_number_reflns 10180
_refine_ls_number_restraints 3
_refine_ls_restrained_S_all 1.038
_refine_ls_R_factor_all 0.1539
_refine_ls_R_factor_gt 0.1084
_refine_ls_shift/su_max 0.005
_refine_ls_shift/su_mean 0.001
_refine_ls_structure_factor_coef Fsqd
_refine_ls_weighting_details 'calc w=1/[\s^2^(Fo^2^)+(0.1906P)^2^+0.0000P] where P=(Fo^2^+2Fc^2^)/3'
_refine_ls_weighting_scheme calc
_refine_ls_wR_factor_gt 0.2983
_refine_ls_wR_factor_ref 0.3195
_reflns_number_gt 5424
_reflns_number_total 10180
_reflns_threshold_expression >2sigma(I)
_cod_data_source_file c2cc34938h.txt
_cod_data_source_block Zn(II)-MOF-BTB-OH
_cod_depositor_comments
;
The following automatic conversions were performed:

'_exptl_crystal_density_meas' value 'not measured' was changed to '?'
- the value is perceived as not measured.

Automatic conversion script
Id: cif_fix_values 3008 2015-01-20 13:52:24Z robertas 
;
_cod_original_sg_symbol_H-M R-3
_cod_database_code 7108325

loop_
_symmetry_equiv_pos_as_xyz
'x, y, z'
'-y, x-y, z'
'-x+y, -x, z'
'x+2/3, y+1/3, z+1/3'
'-y+2/3, x-y+1/3, z+1/3'
'-x+y+2/3, -x+1/3, z+1/3'
'x+1/3, y+2/3, z+2/3'
'-y+1/3, x-y+2/3, z+2/3'
'-x+y+1/3, -x+2/3, z+2/3'
'-x, -y, -z'
'y, -x+y, -z'
'x-y, x, -z'
'-x+2/3, -y+1/3, -z+1/3'
'y+2/3, -x+y+1/3, -z+1/3'
'x-y+2/3, x+1/3, -z+1/3'
'-x+1/3, -y+2/3, -z+2/3'
'y+1/3, -x+y+2/3, -z+2/3'
'x-y+1/3, x+2/3, -z+2/3'

loop_
_atom_site_label
_atom_site_type_symbol
_atom_site_fract_x
_atom_site_fract_y
_atom_site_fract_z
_atom_site_U_iso_or_equiv
_atom_site_adp_type
_atom_site_occupancy
_atom_site_symmetry_multiplicity
_atom_site_calc_flag
_atom_site_refinement_flags
_atom_site_disorder_assembly
_atom_site_disorder_group
O1 O 0.4059(2) 0.9444(2) 0.5143(3) 0.063(2) Uani 1 1 d . A .
O2 O 0.47667(18) 0.91348(18) 0.5438(3) 0.0424(14) Uani 1 1 d . . .
O3 O 0.4630(2) 1.0663(2) 0.5317(3) 0.0488(16) Uani 1 1 d . . .
O4 O 0.49417(17) 1.00512(16) 0.5544(2) 0.0323(12) Uani 1 1 d . . .
O5 O 0.4150(2) 1.0153(2) 0.5874(3) 0.0467(15) Uani 1 1 d . A .
O6 O 0.4328(3) 0.91555(19) 0.6067(3) 0.064(2) Uani 1 1 d . A .
O7 O 0.4239(2) 0.9959(2) 0.4524(3) 0.0552(18) Uani 1 1 d . . .
O8 O 0.4585(3) 0.9929(3) 0.6713(3) 0.075(2) Uani 1 1 d . A .
O9 O 0.3738(3) 0.9355(3) 0.6360(5) 0.100(3) Uani 1 1 d . A .
O10 O 0.5214(4) 1.0458(4) 0.6541(4) 0.109(4) Uani 1 1 d . . .
O11 O 0.3758(3) 1.0353(2) 0.6601(4) 0.076(2) Uani 1 1 d . . .
H11 H 0.3833 1.0197 0.6448 0.114 Uiso 1 1 calc R . .
O13 O 0.4219(4) 0.9830(5) 0.7660(5) 0.142(5) Uani 1 1 d . . .
H13 H 0.4209 0.9804 0.7322 0.213 Uiso 1 1 calc R . .
O14 O 0.3419(3) 0.8704(3) 0.4987(4) 0.083(3) Uani 1 1 d . . .
H14 H 0.3632 0.8888 0.5149 0.125 Uiso 1 1 calc R . .
C010 C 0.3645(3) 0.7829(2) 0.6173(4) 0.0378(19) Uani 1 1 d . A .
H010 H 0.3397 0.7692 0.6387 0.045 Uiso 1 1 calc R . .
C1 C 0.4231(2) 0.8484(2) 0.5818(3) 0.0328(17) Uani 1 1 d . A .
C2 C 0.4381(3) 0.8246(3) 0.5542(4) 0.040(2) Uani 1 1 d . . .
C3 C 0.2120(3) 0.8126(3) 0.3707(4) 0.062(3) Uani 1 1 d . . .
H015 H 0.2114 0.8093 0.4089 0.074 Uiso 1 1 calc R . .
C4 C 0.4218(3) 1.0835(3) 0.5895(4) 0.045(2) Uani 1 1 d . . .
C5 C 0.4455(3) 0.8956(3) 0.5765(3) 0.0376(19) Uani 1 1 d . . .
C6 C 0.3863(3) 0.8271(3) 0.6134(4) 0.039(2) Uani 1 1 d . . .
C7 C 0.4392(4) 1.1249(3) 0.5665(4) 0.056(3) Uani 1 1 d . . .
H7 H 0.4563 1.1320 0.5351 0.067 Uiso 1 1 calc R . .
C8 C 0.3321(3) 0.8893(3) 0.4548(4) 0.053(2) Uani 1 1 d . . .
C9 C 0.3555(2) 0.7118(2) 0.5910(3) 0.0320(17) Uani 1 1 d . . .
C10 C 0.3791(2) 0.7588(2) 0.5898(3) 0.0318(17) Uani 1 1 d . . .
C11 C 0.4166(3) 0.7810(3) 0.5578(4) 0.040(2) Uani 1 1 d . A .
H027 H 0.4270 0.7657 0.5387 0.047 Uiso 1 1 calc R . .
C12 C 0.3989(3) 0.9592(3) 0.4718(5) 0.051(2) Uani 1 1 d . . .
C13 C 0.3112(2) 0.6892(2) 0.5918(4) 0.0346(18) Uani 1 1 d . . .
C14 C 0.4343(3) 1.0533(3) 0.5685(4) 0.0375(19) Uani 1 1 d . . .
C15 C 0.4311(4) 1.1549(3) 0.5902(4) 0.059(3) Uani 1 1 d . . .
H15 H 0.4444 1.1825 0.5760 0.071 Uiso 1 1 calc R . .
C16 C 0.3592(3) 0.9318(3) 0.4387(4) 0.049(2) Uani 1 1 d . . .
C17 C 0.3944(3) 1.0743(3) 0.6336(4) 0.051(3) Uani 1 1 d . . .
C18 C 0.2087(4) 0.8252(4) 0.2577(5) 0.092(5) Uani 1 1 d . . .
C19 C 0.2970(3) 0.8628(3) 0.4247(4) 0.060(3) Uani 1 1 d . . .
H038 H 0.2803 0.8345 0.4358 0.072 Uiso 1 1 calc R . .
C20 C 0.2854(3) 0.8767(3) 0.3779(5) 0.063(3) Uani 1 1 d . . .
C21 C 0.4040(4) 1.1448(3) 0.6340(4) 0.057(3) Uani 1 1 d . . .
C22 C 0.2471(3) 0.8489(3) 0.3456(4) 0.061(3) Uani 1 1 d . . .
C23 C 0.1784(3) 0.7818(4) 0.3386(5) 0.069(4) Uani 1 1 d . . .
C24 C 0.3862(4) 1.1042(3) 0.6550(4) 0.063(3) Uani 1 1 d . . .
H24 H 0.3678 1.0968 0.6851 0.075 Uiso 1 1 calc R . .
C25 C 0.2437(3) 0.8554(4) 0.2899(5) 0.078(4) Uani 1 1 d . . .
H023 H 0.2648 0.8803 0.2732 0.093 Uiso 1 1 calc R . .
C26 C 0.3124(3) 0.9212(3) 0.3625(5) 0.074(4) Uani 1 1 d . . .
H025 H 0.3059 0.9324 0.3317 0.089 Uiso 1 1 calc R . .
C27 C 0.1763(4) 0.7886(4) 0.2848(4) 0.077(4) Uani 1 1 d . . .
H033 H 0.1528 0.7687 0.2645 0.093 Uiso 1 1 calc R . .
C28 C 0.3344(4) 0.9229(4) 0.6243(7) 0.088(4) Uani 1 1 d . . .
H28 H 0.3268 0.9270 0.5891 0.105 Uiso 1 1 calc R . .
N1 N 0.3059(4) 0.9046(5) 0.6622(7) 0.112(5) Uani 1 1 d . . .
C30 C 0.4904(5) 1.0230(5) 0.6862(6) 0.082(4) Uani 1 1 d . . .
C31 C 0.3477(3) 0.9464(3) 0.3945(6) 0.072(4) Uani 1 1 d . . .
H31 H 0.3646 0.9751 0.3851 0.087 Uiso 1 1 calc R . .
C32 C 0.4608(3) 1.0093(4) 0.7811(5) 0.066(3) Uani 1 1 d . . .
C33 C 0.4958(4) 1.0313(4) 0.7494(6) 0.080(4) Uani 1 1 d . . .
C34 C 0.5365(6) 1.0644(8) 0.8276(5) 0.136(9) Uani 1 1 d . . .
H34 H 0.5629 1.0835 0.8432 0.163 Uiso 1 1 calc R . .
C35 C 0.5355(4) 1.0582(6) 0.7664(8) 0.110(6) Uani 1 1 d . . .
H35 H 0.5593 1.0713 0.7434 0.132 Uiso 1 1 calc R . .
C36 C 0.2589(7) 0.8821(10) 0.6444(15) 0.231(18) Uani 1 1 d . . .
H36A H 0.2409 0.8695 0.6762 0.347 Uiso 1 1 calc R . .
H36B H 0.2536 0.8601 0.6180 0.347 Uiso 1 1 calc R . .
H36C H 0.2526 0.9025 0.6279 0.347 Uiso 1 1 calc R . .
C38 C 0.4641(5) 1.0165(6) 0.8410(6) 0.093(5) Uani 1 1 d . . .
H38 H 0.4405 1.0020 0.8642 0.112 Uiso 1 1 calc R . .
C39 C 0.2085(4) 0.8292(5) 0.1947(5) 0.095(5) Uani 1 1 d . . .
O12A O 0.4744(3) 0.8442(3) 0.5208(5) 0.048(4) Uani 0.619(18) 1 d P A 2
H12A H 0.4849 0.8703 0.5223 0.072 Uiso 0.619(18) 1 calc PR A 2
O12B O 0.3714(6) 0.8466(5) 0.6440(8) 0.058(6) Uani 0.381(18) 1 d P A 1
H12B H 0.3860 0.8726 0.6394 0.087 Uiso 0.381(18) 1 calc PR A 1
Cl1 Cl 0.2724(2) 0.7938(2) 0.6101(3) 0.152(2) Uiso 1 1 d D . .
Cl3 Cl 0.2197(2) 0.8074(2) 0.5373(3) 0.150(2) Uiso 1 1 d D . .
Cl2 Cl 0.1978(4) 0.7248(4) 0.5617(5) 0.242(4) Uiso 1 1 d D . .
Cl5 Cl 0.0762(2) 0.7381(2) 0.1825(2) 0.1368(18) Uiso 1 1 d . . .
Cl6 Cl 0.0077(3) 0.6580(3) 0.1444(4) 0.214(3) Uiso 1 1 d . . .
Cl4 Cl 0.0876(4) 0.6645(4) 0.1943(5) 0.243(4) Uiso 1 1 d . . .
C40 C 0.2209(5) 0.7753(5) 0.5891(8) 0.143(7) Uiso 1 1 d D . .
H40 H 0.2039 0.7754 0.6206 0.171 Uiso 1 1 calc R . .
C41 C 0.0459(9) 0.6766(9) 0.1973(12) 0.166(9) Uiso 1 1 d . . .
H41 H 0.0323 0.6701 0.2339 0.199 Uiso 1 1 calc R . .
C37 C 0.3160(10) 0.8928(9) 0.7150(11) 0.172(10) Uiso 1 1 d . . .
H37A H 0.2908 0.8795 0.7377 0.257 Uiso 1 1 calc R . .
H37B H 0.3378 0.9179 0.7333 0.257 Uiso 1 1 calc R . .
H37C H 0.3261 0.8730 0.7091 0.257 Uiso 1 1 calc R . .
Zn1 Zn 0.48233(3) 1.02922(3) 0.48560(4) 0.0296(3) Uani 1 1 d . . .
Zn2 Zn 0.43633(4) 0.97236(3) 0.59321(4) 0.0399(3) Uani 1 1 d . . .

loop_
_atom_site_aniso_label
_atom_site_aniso_U_11
_atom_site_aniso_U_22
_atom_site_aniso_U_33
_atom_site_aniso_U_23
_atom_site_aniso_U_13
_atom_site_aniso_U_12
O1 0.059(4) 0.058(4) 0.082(5) -0.032(4) -0.041(4) 0.035(4)
O2 0.037(3) 0.028(3) 0.058(4) 0.015(3) 0.016(3) 0.012(3)
O3 0.063(4) 0.045(4) 0.055(4) 0.011(3) 0.027(3) 0.040(3)
O4 0.032(3) 0.026(3) 0.038(3) -0.011(2) -0.008(2) 0.014(2)
O5 0.046(4) 0.043(4) 0.059(4) 0.003(3) 0.018(3) 0.028(3)
O6 0.079(5) 0.025(3) 0.074(5) -0.006(3) 0.040(4) 0.015(3)
O7 0.035(3) 0.046(4) 0.082(5) -0.013(3) -0.019(3) 0.018(3)
O8 0.106(7) 0.053(5) 0.051(4) -0.027(4) -0.026(4) 0.030(5)
O9 0.078(7) 0.091(7) 0.143(9) 0.052(6) 0.051(6) 0.051(6)
O10 0.098(8) 0.119(8) 0.058(5) -0.011(5) 0.011(5) 0.015(7)
O11 0.086(6) 0.050(4) 0.101(6) 0.022(4) 0.043(5) 0.040(4)
O13 0.113(10) 0.199(15) 0.095(8) -0.041(9) -0.010(7) 0.063(10)
O14 0.074(6) 0.075(6) 0.079(6) 0.001(4) -0.029(4) 0.021(5)
C010 0.027(4) 0.023(4) 0.060(6) -0.001(4) 0.011(4) 0.009(3)
C1 0.027(4) 0.019(4) 0.047(5) 0.000(3) 0.003(3) 0.008(3)
C2 0.030(4) 0.041(5) 0.052(5) 0.001(4) 0.013(4) 0.021(4)
C3 0.047(6) 0.046(6) 0.050(6) 0.022(5) -0.025(5) -0.008(5)
C4 0.060(6) 0.046(5) 0.044(5) 0.015(4) 0.020(4) 0.037(5)
C5 0.034(4) 0.032(4) 0.036(4) -0.004(4) -0.004(4) 0.009(4)
C6 0.036(5) 0.032(4) 0.049(5) 0.000(4) 0.015(4) 0.016(4)
C7 0.086(8) 0.051(6) 0.052(6) 0.025(5) 0.043(5) 0.050(6)
C8 0.051(6) 0.046(6) 0.053(6) -0.009(5) -0.021(5) 0.019(5)
C9 0.026(4) 0.026(4) 0.045(5) 0.003(3) 0.004(3) 0.014(3)
C10 0.028(4) 0.028(4) 0.044(5) -0.006(3) -0.003(3) 0.017(3)
C11 0.031(4) 0.024(4) 0.059(5) 0.006(4) 0.016(4) 0.011(3)
C12 0.048(6) 0.037(5) 0.071(7) -0.017(5) -0.015(5) 0.023(5)
C13 0.031(4) 0.023(4) 0.051(5) 0.004(3) 0.001(4) 0.015(3)
C14 0.040(5) 0.027(4) 0.049(5) -0.002(4) -0.002(4) 0.020(4)
C15 0.101(9) 0.032(5) 0.052(6) 0.015(4) 0.031(6) 0.039(6)
C16 0.038(5) 0.044(5) 0.059(6) -0.006(4) -0.018(4) 0.016(4)
C17 0.066(6) 0.046(5) 0.059(6) 0.023(5) 0.032(5) 0.042(5)
C18 0.064(7) 0.085(9) 0.060(7) 0.039(7) -0.033(6) -0.012(7)
C19 0.051(6) 0.044(6) 0.058(6) 0.009(5) -0.019(5) 0.004(5)
C20 0.043(5) 0.045(6) 0.073(7) 0.032(5) -0.012(5) 0.001(5)
C21 0.096(8) 0.059(6) 0.041(5) 0.011(4) 0.025(5) 0.056(6)
C22 0.042(5) 0.049(6) 0.052(6) 0.019(5) -0.020(4) -0.007(5)
C23 0.044(6) 0.053(6) 0.065(7) 0.022(5) -0.022(5) -0.009(5)
C24 0.106(9) 0.038(5) 0.051(6) 0.012(4) 0.038(6) 0.042(6)
C25 0.050(6) 0.057(7) 0.071(7) 0.039(6) -0.027(5) -0.015(5)
C26 0.040(6) 0.038(6) 0.098(9) 0.033(6) -0.030(6) -0.014(5)
C27 0.057(6) 0.066(7) 0.048(6) 0.028(5) -0.021(5) -0.015(6)
C28 0.063(9) 0.073(9) 0.111(12) 0.016(8) 0.009(8) 0.022(7)
N1 0.092(9) 0.121(11) 0.154(13) 0.038(10) 0.057(9) 0.075(9)
C30 0.069(8) 0.100(11) 0.072(8) 0.002(8) 0.008(7) 0.038(8)
C31 0.050(6) 0.029(5) 0.112(10) 0.023(6) -0.020(6) 0.000(5)
C32 0.032(5) 0.079(8) 0.073(7) -0.004(6) -0.015(5) 0.017(5)
C33 0.071(8) 0.073(8) 0.092(9) -0.040(7) -0.001(7) 0.033(7)
C34 0.133(14) 0.29(3) 0.038(7) -0.073(11) -0.031(8) 0.149(17)
C35 0.038(7) 0.115(13) 0.145(15) 0.038(11) 0.005(8) 0.014(8)
C36 0.069(13) 0.20(3) 0.33(4) 0.10(3) -0.013(19) -0.008(15)
C38 0.104(11) 0.146(13) 0.068(8) -0.067(9) -0.051(8) 0.091(11)
C39 0.065(8) 0.110(11) 0.051(7) 0.043(8) -0.019(6) -0.001(7)
O12A 0.036(6) 0.023(5) 0.082(8) 0.017(5) 0.029(5) 0.012(4)
O12B 0.054(11) 0.028(9) 0.077(14) -0.001(8) 0.018(9) 0.008(8)
Zn1 0.0251(5) 0.0195(5) 0.0439(5) -0.0017(4) -0.0023(4) 0.0108(4)
Zn2 0.0678(7) 0.0381(6) 0.0296(5) -0.0040(4) -0.0012(5) 0.0384(5)

loop_
_atom_type_symbol
_atom_type_description
_atom_type_scat_dispersion_real
_atom_type_scat_dispersion_imag
_atom_type_scat_source
C C 0.0033 0.0016 'International Tables Vol C Tables 4.2.6.8 and 6.1.1.4'
H H 0.0000 0.0000 'International Tables Vol C Tables 4.2.6.8 and 6.1.1.4'
O O 0.0106 0.0060 'International Tables Vol C Tables 4.2.6.8 and 6.1.1.4'
Zn Zn 0.2839 1.4301 'International Tables Vol C Tables 4.2.6.8 and 6.1.1.4'
Cl Cl 0.1484 0.1585 'International Tables Vol C Tables 4.2.6.8 and 6.1.1.4'
N N 0.0061 0.0033 'International Tables Vol C Tables 4.2.6.8 and 6.1.1.4'

loop_
_geom_angle_atom_site_label_1
_geom_angle_atom_site_label_2
_geom_angle_atom_site_label_3
_geom_angle
_geom_angle_site_symmetry_1
_geom_angle_site_symmetry_3
C12 O1 Zn2 133.5(6) . .
C5 O2 Zn1 140.6(6) . 10_676
C14 O3 Zn1 127.2(5) . .
Zn1 O4 Zn2 104.6(2) . .
Zn1 O4 Zn1 96.4(2) . 10_676
Zn2 O4 Zn1 118.5(2) . 10_676
C14 O5 Zn2 129.0(5) . .
C5 O6 Zn2 129.1(6) . .
C12 O7 Zn1 117.9(6) . .
C30 O8 Zn2 130.1(9) . .
C28 O9 Zn2 136.1(10) . .
C6 C010 C10 120.9(7) . .
C6 C1 C2 118.8(7) . .
C6 C1 C5 120.5(7) . .
C2 C1 C5 120.7(7) . .
C11 C2 C1 120.7(7) . .
C11 C2 O12A 117.8(8) . .
C1 C2 O12A 121.5(8) . .
C23 C3 C22 120.8(9) . .
C17 C4 C7 116.4(8) . .
C17 C4 C14 122.9(8) . .
C7 C4 C14 120.7(8) . .
O2 C5 O6 123.9(8) . .
O2 C5 C1 118.7(8) . .
O6 C5 C1 117.4(7) . .
O12B C6 C1 123.5(10) . .
O12B C6 C010 115.5(10) . .
C1 C6 C010 120.8(7) . .
C15 C7 C4 120.5(8) . .
C19 C8 O14 116.0(9) . .
C19 C8 C16 121.2(9) . .
O14 C8 C16 122.4(8) . .
C13 C9 C13 119.0(8) . 3_565
C13 C9 C10 120.7(7) . .
C13 C9 C10 120.3(7) 3_565 .
C010 C10 C11 117.5(7) . .
C010 C10 C9 122.1(7) . .
C11 C10 C9 120.3(7) . .
C2 C11 C10 121.3(7) . .
O1 C12 O7 124.5(9) . .
O1 C12 C16 119.3(9) . .
O7 C12 C16 116.1(9) . .
C9 C13 C9 120.9(8) . 2_665
O3 C14 O5 123.9(7) . .
O3 C14 C4 117.9(7) . .
O5 C14 C4 118.2(8) . .
C21 C15 C7 121.4(9) . .
C31 C16 C8 117.8(8) . .
C31 C16 C12 122.9(9) . .
C8 C16 C12 119.2(9) . .
C24 C17 C4 121.5(8) . .
C24 C17 O11 116.7(8) . .
C4 C17 O11 121.8(8) . .
C27 C18 C25 117.8(9) . .
C27 C18 C39 120.6(11) . .
C25 C18 C39 121.3(10) . .
C8 C19 C20 121.9(9) . .
C19 C20 C26 117.1(9) . .
C19 C20 C22 122.7(9) . .
C26 C20 C22 120.3(9) . .
C15 C21 C24 117.6(8) . .
C15 C21 C23 121.1(9) . 12_666
C24 C21 C23 121.1(8) . 12_666
C25 C22 C3 117.2(8) . .
C25 C22 C20 122.5(9) . .
C3 C22 C20 120.3(8) . .
C27 C23 C3 120.1(9) . .
C27 C23 C21 120.9(9) . 11_456
C3 C23 C21 119.0(9) . 11_456
C17 C24 C21 122.5(9) . .
C22 C25 C18 121.7(9) . .
C31 C26 C20 118.4(9) . .
C23 C27 C18 121.8(10) . .
N1 C28 O9 118.9(16) . .
C28 N1 C37 121.6(17) . .
C28 N1 C36 117.5(19) . .
C37 N1 C36 117.8(18) . .
O8 C30 O10 123.4(13) . .
O8 C30 C33 116.8(12) . .
O10 C30 C33 119.4(13) . .
C16 C31 C26 123.5(9) . .
O13 C32 C33 128.7(13) . .
O13 C32 C38 111.7(12) . .
C33 C32 C38 119.4(12) . .
C35 C33 C32 127.1(14) . .
C35 C33 C30 115.6(14) . .
C32 C33 C30 117.2(12) . .
C39 C34 C35 126.5(16) 8_665 .
C33 C35 C34 110.6(14) . .
C39 C38 C32 116.5(15) 8_665 .
C34 C39 C38 119.7(12) 6_464 6_464
C34 C39 C18 123.8(13) 6_464 .
C38 C39 C18 116.1(16) 6_464 .
Cl1 C40 Cl2 112.9(11) . .
Cl1 C40 Cl3 110.0(10) . .
Cl2 C40 Cl3 105.8(10) . .
Cl6 C41 Cl4 118.7(17) . .
Cl6 C41 Cl5 100.8(14) . .
Cl4 C41 Cl5 102.2(15) . .
O2 Zn1 O7 119.8(3) 10_676 .
O2 Zn1 O4 122.5(2) 10_676 .
O7 Zn1 O4 117.3(3) . .
O2 Zn1 O4 98.2(2) 10_676 10_676
O7 Zn1 O4 94.5(2) . 10_676
O4 Zn1 O4 83.6(2) . 10_676
O2 Zn1 O3 80.7(2) 10_676 .
O7 Zn1 O3 90.5(3) . .
O4 Zn1 O3 92.6(2) . .
O4 Zn1 O3 174.7(3) 10_676 .
O2 Zn1 Zn1 116.96(18) 10_676 10_676
O7 Zn1 Zn1 110.9(2) . 10_676
O4 Zn1 Zn1 42.30(15) . 10_676
O4 Zn1 Zn1 41.30(15) 10_676 10_676
O3 Zn1 Zn1 134.83(19) . 10_676
O6 Zn2 O8 92.0(3) . .
O6 Zn2 O4 100.9(2) . .
O8 Zn2 O4 96.5(3) . .
O6 Zn2 O5 157.3(3) . .
O8 Zn2 O5 90.9(3) . .
O4 Zn2 O5 101.1(2) . .
O6 Zn2 O1 84.8(3) . .
O8 Zn2 O1 173.3(4) . .
O4 Zn2 O1 89.9(3) . .
O5 Zn2 O1 89.8(3) . .
O6 Zn2 O9 77.6(3) . .
O8 Zn2 O9 83.3(5) . .
O4 Zn2 O9 178.5(3) . .
O5 Zn2 O9 80.4(3) . .
O1 Zn2 O9 90.2(4) . .

loop_
_geom_bond_atom_site_label_1
_geom_bond_atom_site_label_2
_geom_bond_distance
_geom_bond_site_symmetry_2
O1 C12 1.242(13) .
O1 Zn2 2.179(7) .
O2 C5 1.256(10) .
O2 Zn1 1.976(5) 10_676
O3 C14 1.264(11) .
O3 Zn1 2.109(6) .
O4 Zn1 2.018(5) .
O4 Zn2 2.040(6) .
O4 Zn1 2.058(5) 10_676
O5 C14 1.271(10) .
O5 Zn2 2.049(6) .
O6 C5 1.263(11) .
O6 Zn2 2.014(7) .
O7 C12 1.262(13) .
O7 Zn1 1.999(6) .
O8 C30 1.174(16) .
O8 Zn2 2.039(7) .
O9 C28 1.287(17) .
O9 Zn2 2.218(9) .
O10 C30 1.268(16) .
O11 C17 1.378(11) .
O13 C32 1.294(16) .
O14 C8 1.399(13) .
C010 C6 1.384(11) .
C010 C10 1.391(11) .
C1 C6 1.384(11) .
C1 C2 1.391(12) .
C1 C5 1.478(11) .
C2 C11 1.365(12) .
C2 O12A 1.392(12) .
C3 C23 1.399(13) .
C3 C22 1.424(13) .
C4 C17 1.376(12) .
C4 C7 1.413(13) .
C4 C14 1.463(12) .
C6 O12B 1.309(19) .
C7 C15 1.378(13) .
C8 C19 1.353(13) .
C8 C16 1.398(14) .
C9 C13 1.386(11) .
C9 C13 1.419(11) 3_565
C9 C10 1.467(11) .
C10 C11 1.411(12) .
C12 C16 1.500(13) .
C13 C9 1.419(11) 2_665
C15 C21 1.361(14) .
C16 C31 1.345(15) .
C17 C24 1.352(13) .
C18 C27 1.412(15) .
C18 C25 1.418(15) .
C18 C39 1.530(16) .
C19 C20 1.384(14) .
C20 C26 1.446(13) .
C20 C22 1.464(14) .
C21 C24 1.371(14) .
C21 C23 1.516(13) 12_666
C22 C25 1.381(14) .
C23 C27 1.332(14) .
C23 C21 1.517(13) 11_456
C26 C31 1.375(15) .
C28 N1 1.286(18) .
N1 C37 1.45(3) .
N1 C36 1.53(3) .
C30 C33 1.550(19) .
C32 C33 1.344(18) .
C32 C38 1.465(17) .
C33 C35 1.331(19) .
C34 C39 1.30(2) 8_665
C34 C35 1.49(2) .
C38 C39 1.39(2) 8_665
C39 C34 1.30(2) 6_464
C39 C38 1.39(2) 6_464
Cl1 C40 1.706(15) .
Cl3 C40 1.721(15) .
Cl2 C40 1.710(16) .
Cl5 C41 1.95(3) .
Cl6 C41 1.75(3) .
Cl4 C41 1.76(3) .
Zn1 O2 1.976(5) 10_676
Zn1 O4 2.058(5) 10_676
Zn1 Zn1 3.0392(17) 10_676

loop_
_platon_squeeze_void_nr
_platon_squeeze_void_average_x
_platon_squeeze_void_average_y
_platon_squeeze_void_average_z
_platon_squeeze_void_volume
_platon_squeeze_void_count_electrons
_platon_squeeze_void_content
1 0.000 0.000 0.500 2902 521 ' '
2 0.333 0.667 0.167 2898 520 ' '
3 0.667 0.333 0.833 2898 520 ' '
